data_2103531
loop_
_publ_author_name
'Pavlovska, A.'
'Werner, S.'
'Maximov, B.'
'Mill, B.'

_publ_section_title
;
 Pressure-induced phase transitions of piezoelectric single crystals
 from the langasite family: La~3~Nb~0.5~Ga~5.5~O~14~ and
 La~3~Ta~0.5~Ga~5.5~O~14~
;
_journal_issue 6
_journal_name_full 'Acta Crystallographica Section B'
_journal_page_first 939
_journal_page_last 947
_journal_paper_doi 10.1107/S0108768102010273
_journal_volume 58
_journal_year 2002
_chemical_formula_sum 'Ga5.54 La3 O14 Ta0.46'
_chemical_formula_weight 1110.22
_chemical_name_systematic ?
_space_group_IT_number 150
_symmetry_space_group_name_Hall 'P 3 2"'
_symmetry_space_group_name_H-M 'P 3 2 1'
_atom_sites_solution_hydrogens geom
_atom_sites_solution_primary direct
_atom_sites_solution_secondary difmap
_audit_creation_method SHELXL-97
_cell_angle_alpha 90.00
_cell_angle_beta 90.00
_cell_angle_gamma 120.00
_cell_formula_units_Z 1
_cell_length_a 8.158
_cell_length_b 8.158
_cell_length_c 5.099
_cell_measurement_temperature 293(2)
_cell_volume 293.9
_computing_structure_refinement 'SHELXL-97 (Sheldrick, 1997)'
_computing_structure_solution 'SHELXS-97 (Sheldrick, 1990)'
_diffrn_ambient_pressure 3.0E+6
_diffrn_ambient_temperature 293(2)
_diffrn_measured_fraction_theta_full 0.338
_diffrn_measured_fraction_theta_max 0.338
_diffrn_radiation_source synchrotron
_diffrn_radiation_wavelength 0.56000
_diffrn_reflns_av_R_equivalents 0.0000
_diffrn_reflns_av_sigmaI/netI 0.0504
_diffrn_reflns_limit_h_max 14
_diffrn_reflns_limit_h_min -14
_diffrn_reflns_limit_k_max 15
_diffrn_reflns_limit_k_min -15
_diffrn_reflns_limit_l_max 8
_diffrn_reflns_limit_l_min -9
_diffrn_reflns_number 759
_diffrn_reflns_theta_full 38.48
_diffrn_reflns_theta_max 38.48
_diffrn_reflns_theta_min 2.27
_exptl_absorpt_coefficient_mu 14.499
_exptl_crystal_density_diffrn 6.273
_exptl_crystal_density_method 'not measured'
_exptl_crystal_F_000 488
_refine_diff_density_max 2.579
_refine_diff_density_min -2.144
_refine_diff_density_rms 0.443
_refine_ls_abs_structure_details 'Flack H D (1983), Acta Cryst. A39, 876-881'
_refine_ls_abs_structure_Flack 0.16(7)
_refine_ls_extinction_coef 0.023(5)
_refine_ls_extinction_expression Fc^*^=kFc[1+0.001xFc^2^\l^3^/sin(2\q)]^-1/4^
_refine_ls_extinction_method SHELXL
_refine_ls_goodness_of_fit_ref 1.138
_refine_ls_hydrogen_treatment mixed
_refine_ls_matrix_type full
_refine_ls_number_parameters 39
_refine_ls_number_reflns 759
_refine_ls_number_restraints 0
_refine_ls_restrained_S_all 1.138
_refine_ls_R_factor_all 0.0400
_refine_ls_R_factor_gt 0.0389
_refine_ls_shift/su_max 0.000
_refine_ls_shift/su_mean 0.000
_refine_ls_structure_factor_coef Fsqd
_refine_ls_weighting_details 'calc w=1/[\s^2^(Fo^2^)+(0.1000P)^2^+0.0000P] where P=(Fo^2^+2Fc^2^)/3'
_refine_ls_weighting_scheme calc
_refine_ls_wR_factor_gt 0.1249
_refine_ls_wR_factor_ref 0.1364
_reflns_number_gt 756
_reflns_number_total 759
_reflns_threshold_expression >2sigma(I)
_cod_data_source_file sn0021-3d3.cif
_cod_data_source_block 3d3
_cod_depositor_comments
;
The _diffrn_ambient_pressure was taken from the original data block
header, after comparison with the paper text and supplementary
material.

Changing (with the help of Perl) all _diffrn_radiation_source values in
the files that were reportedly colected on the HASYLAB D3 beamline
(Hamburg) from 'fine-focus sealed tube' to synchrotron.

The command was:

perl -i -ne \
    "s/'fine-focus sealed tube'/synchrotron/; \
    print unless /_diffrn_radiation_type|_diffrn_radiation_monochromator/" \
    *d3*.cif \
    11.57split.cif \
    21.85split.cif \
    22.85split.cif

Saulius Gra\<zulis
;
_cod_database_code 2103531

loop_
_symmetry_equiv_pos_as_xyz
'x, y, z'
'y, x, -z'
'-y, x-y, z'
'-x+y, -x, z'
'-x, -x+y, -z'
'x-y, -y, -z'

loop_
_atom_site_label
_atom_site_type_symbol
_atom_site_fract_x
_atom_site_fract_y
_atom_site_fract_z
_atom_site_U_iso_or_equiv
_atom_site_adp_type
_atom_site_occupancy
_atom_site_symmetry_multiplicity
_atom_site_calc_flag
_atom_site_refinement_flags
La La -0.42713(10) 0.0000 0.0000 0.00852(17) Uani 1 2 d S
Ga1 Ga 0.0000 0.0000 0.0000 0.0078(3) Uani 0.50 6 d SP
Ta Ta 0.0000 0.0000 0.0000 0.0078(3) Uani 0.50 6 d SP
Ga2 Ga -0.6667 -0.3333 0.4694(4) 0.0077(3) Uani 1 3 d S
Ga3 Ga -0.7634(2) 0.0000 -0.5000 0.0101(3) Uani 1 2 d S
O1 O -0.3333 0.3333 0.178(2) 0.0042(16) Uani 1 3 d S
O2 O -0.1491(12) 0.3077(15) -0.3031(17) 0.0157(17) Uani 1 1 d .
O3 O -0.1439(13) 0.0749(14) 0.2404(14) 0.0153(16) Uani 1 1 d .

loop_
_atom_site_aniso_label
_atom_site_aniso_U_11
_atom_site_aniso_U_22
_atom_site_aniso_U_33
_atom_site_aniso_U_23
_atom_site_aniso_U_13
_atom_site_aniso_U_12
La 0.0089(3) 0.0069(3) 0.0092(3) -0.0006(2) -0.00029(11) 0.00346(16)
Ga1 0.0083(4) 0.0083(4) 0.0067(6) 0.000 0.000 0.00417(19)
Ta 0.0083(4) 0.0083(4) 0.0067(6) 0.000 0.000 0.00417(19)
Ga2 0.0077(5) 0.0077(5) 0.0078(7) 0.000 0.000 0.0038(2)
Ga3 0.0071(5) 0.0112(7) 0.0133(7) 0.0051(5) 0.0026(3) 0.0056(3)
O1 0.004(3) 0.004(3) 0.005(4) 0.000 0.000 0.0019(13)
O2 0.016(4) 0.025(5) 0.013(4) -0.010(3) -0.005(3) 0.016(4)
O3 0.017(4) 0.019(4) 0.010(3) -0.009(3) -0.002(2) 0.009(4)

loop_
_atom_type_symbol
_atom_type_description
_atom_type_scat_dispersion_real
_atom_type_scat_dispersion_imag
_atom_type_scat_source
La La -0.9400 1.6200 'International Tables Vol C Tables 4.2.6.8 and 6.1.1.4'
Ta Ta -0.9400 4.4000 'International Tables Vol C Tables 4.2.6.8 and 6.1.1.4'
Ga Ga 0.2490 1.0600 'International Tables Vol C Tables 4.2.6.8 and 6.1.1.4'
O O 0.0028 0.0036 'International Tables Vol C Tables 4.2.6.8 and 6.1.1.4'

loop_
_geom_angle_atom_site_label_1
_geom_angle_atom_site_label_2
_geom_angle_atom_site_label_3
_geom_angle
_geom_angle_site_symmetry_1
_geom_angle_site_symmetry_3
O3 La O3 67.3(4) 6 .
O3 La O2 139.5(3) 6 2_455
O3 La O2 107.7(3) . 2_455
O3 La O2 107.7(3) 6 4_455
O3 La O2 139.5(3) . 4_455
O2 La O2 100.5(4) 2_455 4_455
O3 La O1 79.2(2) 6 2_455
O3 La O1 124.7(2) . 2_455
O2 La O1 71.5(3) 2_455 2_455
O2 La O1 91.4(2) 4_455 2_455
O3 La O1 124.7(2) 6 .
O3 La O1 79.2(2) . .
O2 La O1 91.4(2) 2_455 .
O2 La O1 71.5(3) 4_455 .
O1 La O1 153.50(6) 2_455 .
O3 La O2 66.2(3) 6 .
O3 La O2 79.2(3) . .
O2 La O2 154.31(14) 2_455 .
O2 La O2 63.4(4) 4_455 .
O1 La O2 125.7(3) 2_455 .
O1 La O2 65.1(2) . .
O3 La O2 79.2(3) 6 6
O3 La O2 66.2(3) . 6
O2 La O2 63.4(4) 2_455 6
O2 La O2 154.31(14) 4_455 6
O1 La O2 65.1(2) 2_455 6
O1 La O2 125.7(3) . 6
O2 La O2 138.4(3) . 6
O3 La Ga2 110.5(2) 6 .
O3 La Ga2 86.5(2) . .
O2 La Ga2 31.1(2) 2_455 .
O2 La Ga2 129.3(2) 4_455 .
O1 La Ga2 65.1(2) 2_455 .
O1 La Ga2 109.9(2) . .
O2 La Ga2 165.54(17) . .
O2 La Ga2 32.38(17) 6 .
O3 La Ga2 86.5(2) 6 2_565
O3 La Ga2 110.5(2) . 2_565
O2 La Ga2 129.3(2) 2_455 2_565
O2 La Ga2 31.1(2) 4_455 2_565
O1 La Ga2 109.9(2) 2_455 2_565
O1 La Ga2 65.1(2) . 2_565
O2 La Ga2 32.38(17) . 2_565
O2 La Ga2 165.54(17) 6 2_565
Ga2 La Ga2 159.92(3) . 2_565
O3 La Ga1 33.66(18) 6 .
O3 La Ga1 33.66(18) . .
O2 La Ga1 129.7(2) 2_455 .
O2 La Ga1 129.7(2) 4_455 .
O1 La Ga1 103.25(3) 2_455 .
O1 La Ga1 103.25(3) . .
O2 La Ga1 69.21(17) . .
O2 La Ga1 69.21(17) 6 .
Ga2 La Ga1 100.041(15) . .
Ga2 La Ga1 100.042(15) 2_565 .
O3 La Ta 33.66(18) 6 .
O3 La Ta 33.66(18) . .
O2 La Ta 129.7(2) 2_455 .
O2 La Ta 129.7(2) 4_455 .
O1 La Ta 103.25(3) 2_455 .
O1 La Ta 103.25(3) . .
O2 La Ta 69.21(17) . .
O2 La Ta 69.21(17) 6 .
Ga2 La Ta 100.041(15) . .
Ga2 La Ta 100.042(15) 2_565 .
Ga1 La Ta 0.0 . .
O3 Ga1 O3 84.2(5) 2 3
O3 Ga1 O3 106.1(6) 2 4
O3 Ga1 O3 86.1(3) 3 4
O3 Ga1 O3 163.8(6) 2 .
O3 Ga1 O3 86.1(3) 3 .
O3 Ga1 O3 86.1(3) 4 .
O3 Ga1 O3 86.1(3) 2 5
O3 Ga1 O3 163.8(6) 3 5
O3 Ga1 O3 84.2(5) 4 5
O3 Ga1 O3 106.1(6) . 5
O3 Ga1 O3 86.1(3) 2 6
O3 Ga1 O3 106.1(6) 3 6
O3 Ga1 O3 163.8(6) 4 6
O3 Ga1 O3 84.2(5) . 6
O3 Ga1 O3 86.1(3) 5 6
O3 Ga1 La 42.1(2) 2 2
O3 Ga1 La 42.1(2) 3 2
O3 Ga1 La 98.1(3) 4 2
O3 Ga1 La 127.0(3) . 2
O3 Ga1 La 127.0(3) 5 2
O3 Ga1 La 98.1(3) 6 2
O3 Ga1 La 127.0(3) 2 .
O3 Ga1 La 98.1(3) 3 .
O3 Ga1 La 127.0(3) 4 .
O3 Ga1 La 42.1(2) . .
O3 Ga1 La 98.1(3) 5 .
O3 Ga1 La 42.1(2) 6 .
La Ga1 La 120.0 2 .
O3 Ga1 La 98.1(3) 2 4
O3 Ga1 La 127.0(3) 3 4
O3 Ga1 La 42.1(2) 4 4
O3 Ga1 La 98.1(3) . 4
O3 Ga1 La 42.1(2) 5 4
O3 Ga1 La 127.0(3) 6 4
La Ga1 La 120.0 2 4
La Ga1 La 120.0 . 4
O3 Ta O3 84.2(5) 2 3
O3 Ta O3 106.1(6) 2 4
O3 Ta O3 86.1(3) 3 4
O3 Ta O3 163.8(6) 2 .
O3 Ta O3 86.1(3) 3 .
O3 Ta O3 86.1(3) 4 .
O3 Ta O3 86.1(3) 2 5
O3 Ta O3 163.8(6) 3 5
O3 Ta O3 84.2(5) 4 5
O3 Ta O3 106.1(6) . 5
O3 Ta O3 86.1(3) 2 6
O3 Ta O3 106.1(6) 3 6
O3 Ta O3 163.8(6) 4 6
O3 Ta O3 84.2(5) . 6
O3 Ta O3 86.1(3) 5 6
O3 Ta La 42.1(2) 2 2
O3 Ta La 42.1(2) 3 2
O3 Ta La 98.1(3) 4 2
O3 Ta La 127.0(3) . 2
O3 Ta La 127.0(3) 5 2
O3 Ta La 98.1(3) 6 2
O3 Ta La 127.0(3) 2 .
O3 Ta La 98.1(3) 3 .
O3 Ta La 127.0(3) 4 .
O3 Ta La 42.1(2) . .
O3 Ta La 98.1(3) 5 .
O3 Ta La 42.1(2) 6 .
La Ta La 120.0 2 .
O3 Ta La 98.1(3) 2 4
O3 Ta La 127.0(3) 3 4
O3 Ta La 42.1(2) 4 4
O3 Ta La 98.1(3) . 4
O3 Ta La 42.1(2) 5 4
O3 Ta La 127.0(3) 6 4
La Ta La 120.0 2 4
La Ta La 120.0 . 4
O1 Ga2 O2 117.7(3) 2_456 5_445
O1 Ga2 O2 117.7(3) 2_456 2_455
O2 Ga2 O2 100.2(3) 5_445 2_455
O1 Ga2 O2 117.7(3) 2_456 6
O2 Ga2 O2 100.2(3) 5_445 6
O2 Ga2 O2 100.2(3) 2_455 6
O1 Ga2 La 134.58(2) 2_456 4_445
O2 Ga2 La 56.8(3) 5_445 4_445
O2 Ga2 La 107.3(3) 2_455 4_445
O2 Ga2 La 43.4(3) 6 4_445
O1 Ga2 La 134.58(2) 2_456 .
O2 Ga2 La 107.3(3) 5_445 .
O2 Ga2 La 43.4(3) 2_455 .
O2 Ga2 La 56.8(3) 6 .
La Ga2 La 76.18(4) 4_445 .
O1 Ga2 La 134.58(2) 2_456 2_455
O2 Ga2 La 43.4(3) 5_445 2_455
O2 Ga2 La 56.8(3) 2_455 2_455
O2 Ga2 La 107.3(3) 6 2_455
La Ga2 La 76.18(4) 4_445 2_455
La Ga2 La 76.18(4) . 2_455
O3 Ga3 O3 132.6(6) 4_454 2_455
O3 Ga3 O2 109.2(4) 4_454 4_455
O3 Ga3 O2 100.3(4) 2_455 4_455
O3 Ga3 O2 100.3(4) 4_454 2_454
O3 Ga3 O2 109.3(4) 2_455 2_454
O2 Ga3 O2 101.5(6) 4_455 2_454
Ga2 O1 La 110.5(2) 2_566 2_565
Ga2 O1 La 110.5(2) 2_566 .
La O1 La 108.4(2) 2_565 .
Ga2 O1 La 110.5(2) 2_566 4_455
La O1 La 108.4(2) 2_565 4_455
La O1 La 108.4(2) . 4_455
Ga2 O2 Ga3 119.0(5) 2_565 2_564
Ga2 O2 La 105.5(4) 2_565 2_565
Ga3 O2 La 120.1(4) 2_564 2_565
Ga2 O2 La 90.8(3) 2_565 .
Ga3 O2 La 111.7(4) 2_564 .
La O2 La 105.2(3) 2_565 .
Ga3 O3 Ta 113.8(5) 2_565 .
Ga3 O3 Ga1 113.8(5) 2_565 .
Ta O3 Ga1 0.0 . .
Ga3 O3 La 137.9(4) 2_565 .
Ta O3 La 104.3(3) . .
Ga1 O3 La 104.3(3) . .

loop_
_geom_bond_atom_site_label_1
_geom_bond_atom_site_label_2
_geom_bond_distance
_geom_bond_site_symmetry_2
La O3 2.409(9) 6
La O3 2.409(9) .
La O2 2.432(9) 2_455
La O2 2.432(9) 4_455
La O1 2.593(4) 2_455
La O1 2.593(4) .
La O2 2.853(10) .
La O2 2.853(10) 6
La Ga2 3.4098(14) .
La Ga2 3.4098(14) 2_565
La Ga1 3.4844(8) .
La Ta 3.4844(8) .
Ga1 O3 1.993(8) 2
Ga1 O3 1.993(8) 3
Ga1 O3 1.993(8) 4
Ga1 O3 1.993(8) .
Ga1 O3 1.993(8) 5
Ga1 O3 1.993(8) 6
Ga1 La 3.4844(8) 2
Ga1 La 3.4844(8) 4
Ta O3 1.993(8) 2
Ta O3 1.993(8) 3
Ta O3 1.993(8) 4
Ta O3 1.993(8) .
Ta O3 1.993(8) 5
Ta O3 1.993(8) 6
Ta La 3.4844(8) 2
Ta La 3.4844(8) 4
Ga2 O1 1.797(12) 2_456
Ga2 O2 1.826(9) 5_445
Ga2 O2 1.826(9) 2_455
Ga2 O2 1.826(9) 6
Ga2 La 3.4097(14) 4_445
Ga2 La 3.4098(14) 2_455
Ga3 O3 1.822(8) 4_454
Ga3 O3 1.822(8) 2_455
Ga3 O2 1.878(8) 4_455
Ga3 O2 1.878(8) 2_454
O1 Ga2 1.797(12) 2_566
O1 La 2.593(4) 2_565
O1 La 2.593(4) 4_455
O2 Ga2 1.826(9) 2_565
O2 Ga3 1.878(8) 2_564
O2 La 2.432(9) 2_565
O3 Ga3 1.822(8) 2_565
